data_7213032
loop_
_publ_author_name
'Fujita, Morifumi'
'Lain\'e, Dramane'
'Ley, Steven V.'

_publ_section_title
;
 Dispiroketals in synthesis. Part 25.1 Further reactions of dispiroketal
 protected glycolate to afford optically active 1,2,3,4-tetraols
;
_journal_issue 12
_journal_name_full 'Journal of the Chemical Society, Perkin Transactions 1'
_journal_page_first 1647
_journal_paper_doi 10.1039/a900951e
_journal_year 1999
_chemical_formula_sum 'C19 H24 O6'
_chemical_formula_weight 348.38
_chemical_name_systematic
; 
 ? 
;
_space_group_IT_number 2
_symmetry_cell_setting triclinic
_symmetry_space_group_name_Hall '-P 1'
_symmetry_space_group_name_H-M 'P -1'
_atom_sites_solution_hydrogens geom
_atom_sites_solution_primary direct
_atom_sites_solution_secondary difmap
_audit_creation_method SHELXL
_cell_angle_alpha 112.210(10)
_cell_angle_beta 117.65(2)
_cell_angle_gamma 75.36(2)
_cell_formula_units_Z 2
_cell_length_a 9.7660(10)
_cell_length_b 11.5680(10)
_cell_length_c 9.3670(10)
_cell_measurement_reflns_used 25
_cell_measurement_temperature 150(2)
_cell_measurement_theta_max 30
_cell_measurement_theta_min 25
_cell_volume 864.0(2)
_computing_structure_refinement 'SHELXL-93 (Sheldrick, 1993)'
_computing_structure_solution 'SHELXS-86 (Sheldrick, 1990)'
_diffrn_ambient_temperature 150(2)
_diffrn_measurement_device 'R-AXIS IIc'
_diffrn_radiation_monochromator graphite
_diffrn_radiation_source 'rotating anode'
_diffrn_radiation_type MoK\a
_diffrn_radiation_wavelength 0.71069
_diffrn_reflns_av_R_equivalents 0.0601
_diffrn_reflns_av_sigmaI/netI 0.0473
_diffrn_reflns_limit_h_max 11
_diffrn_reflns_limit_h_min -11
_diffrn_reflns_limit_k_max 13
_diffrn_reflns_limit_k_min -13
_diffrn_reflns_limit_l_max 11
_diffrn_reflns_limit_l_min -11
_diffrn_reflns_number 7486
_diffrn_reflns_theta_max 25.28
_diffrn_reflns_theta_min 1.91
_exptl_absorpt_coefficient_mu 0.099
_exptl_absorpt_correction_type none
_exptl_crystal_colour block
_exptl_crystal_density_diffrn 1.339
_exptl_crystal_description white
_exptl_crystal_F_000 372
_exptl_crystal_size_max 0.50
_exptl_crystal_size_mid 0.40
_exptl_crystal_size_min 0.30
_refine_diff_density_max 0.226
_refine_diff_density_min -0.299
_refine_diff_density_rms 0.062
_refine_ls_extinction_coef 0.3050(175)
_refine_ls_extinction_expression Fc^*^=kFc[1+0.001xFc^2^\l^3^/sin(2\q)]^-1/4^
_refine_ls_extinction_method SHELXL
_refine_ls_goodness_of_fit_all 1.203
_refine_ls_goodness_of_fit_obs 1.216
_refine_ls_hydrogen_treatment refU
_refine_ls_matrix_type full
_refine_ls_number_parameters 228
_refine_ls_number_reflns 2843
_refine_ls_number_restraints 0
_refine_ls_restrained_S_all 1.221
_refine_ls_restrained_S_obs 1.216
_refine_ls_R_factor_all 0.0582
_refine_ls_R_factor_obs 0.0527
_refine_ls_shift/esd_max 0.001
_refine_ls_shift/esd_mean 0.000
_refine_ls_structure_factor_coef Fsqd
_refine_ls_weighting_details 'w=1/[\s^2^(Fo^2^)+(0.0521P)^2^+0.2329P] where P=(Fo^2^+2Fc^2^)/3'
_refine_ls_weighting_scheme calc
_refine_ls_wR_factor_all 0.1252
_refine_ls_wR_factor_obs 0.1204
_reflns_number_observed 2666
_reflns_number_total 2850
_reflns_observed_criterion >2sigma(I)
_cod_data_source_file 900951esup1.cif
_cod_data_source_block sl9704
_cod_depositor_comments
;
The following automatic conversions were performed:

'_symmetry_cell_setting' value 'Triclinic' changed to 'triclinic'
according to /home/saulius/struct/CIF-dictionaries/cif_core.dic
dictionary named 'cif_core.dic' version 2.4.2 from 2011-04-26.

Automatic conversion script
Id: cif_fix_values 1891 2012-01-12 08:04:46Z andrius 

The following automatic conversions were performed:

'_refine_ls_weighting_scheme' value 'calc
w=1/[\s^2^(Fo^2^)+(0.0521P)^2^+0.2329P] where P=(Fo^2^+2Fc^2^)/3' was
changed to 'calc'. New tag '_refine_ls_weighting_details' was
created. The value of the new tag was set to
'w=1/[\s^2^(Fo^2^)+(0.0521P)^2^+0.2329P] where P=(Fo^2^+2Fc^2^)/3'.

Automatic conversion script
Id: cif_fix_values 3143 2015-03-26 13:38:13Z robertas 
;
_cod_original_cell_volume 863.95(15)
_cod_original_sg_symbol_H-M P-1
_cod_database_code 7213032

loop_
_symmetry_equiv_pos_as_xyz
'x, y, z'
'-x, -y, -z'

loop_
_atom_site_aniso_label
_atom_site_aniso_U_11
_atom_site_aniso_U_22
_atom_site_aniso_U_33
_atom_site_aniso_U_23
_atom_site_aniso_U_13
_atom_site_aniso_U_12
O1 0.0229(7) 0.0260(7) 0.0275(6) 0.0045(5) 0.0115(5) -0.0030(5)
O2 0.0285(7) 0.0251(7) 0.0279(7) 0.0076(5) 0.0152(5) -0.0027(5)
O3 0.0226(7) 0.0375(8) 0.0302(7) 0.0172(6) 0.0126(5) -0.0009(5)
O4 0.0221(7) 0.0303(7) 0.0226(6) 0.0112(5) 0.0085(5) -0.0049(5)
O5 0.0301(8) 0.0537(9) 0.0442(8) 0.0311(7) 0.0171(6) -0.0015(6)
O6 0.0367(8) 0.0534(9) 0.0258(7) 0.0188(6) 0.0094(6) -0.0138(6)
C1 0.0244(9) 0.0258(10) 0.0211(8) 0.0094(7) 0.0097(7) -0.0027(7)
C2 0.0252(10) 0.0315(10) 0.0328(10) 0.0049(8) 0.0145(8) 0.0002(8)
C3 0.0248(10) 0.0357(11) 0.0352(10) 0.0104(9) 0.0111(8) 0.0015(8)
C4 0.0218(9) 0.0392(11) 0.0283(10) 0.0103(8) 0.0059(8) -0.0052(8)
C5 0.0255(10) 0.0302(10) 0.0241(9) 0.0060(7) 0.0088(8) -0.0054(7)
C6 0.0240(9) 0.0251(10) 0.0201(8) 0.0076(7) 0.0078(7) -0.0035(7)
C7 0.0303(10) 0.0277(10) 0.0269(9) 0.0116(8) 0.0135(8) -0.0022(8)
C8 0.0372(11) 0.0361(11) 0.0363(10) 0.0176(9) 0.0221(9) -0.0003(9)
C9 0.0442(12) 0.0364(11) 0.0349(10) 0.0124(9) 0.0269(9) 0.0022(9)
C10 0.0359(11) 0.0293(10) 0.0332(10) 0.0100(8) 0.0219(9) 0.0032(8)
C11 0.0252(10) 0.0287(10) 0.0269(9) 0.0101(8) 0.0120(8) -0.0022(7)
C12 0.0238(9) 0.0273(10) 0.0229(9) 0.0113(7) 0.0114(7) -0.0016(7)
C13 0.0280(10) 0.0305(10) 0.0208(9) 0.0071(7) 0.0115(7) -0.0037(7)
C14 0.0257(9) 0.0287(10) 0.0177(8) 0.0073(7) 0.0065(7) -0.0057(7)
C15 0.0307(10) 0.0269(10) 0.0280(9) 0.0082(8) 0.0121(8) -0.0016(8)
C16 0.0368(11) 0.0340(11) 0.0318(10) 0.0105(8) 0.0115(9) -0.0114(9)
C17 0.0255(10) 0.0456(12) 0.0304(10) 0.0122(9) 0.0097(8) -0.0101(8)
C18 0.0277(10) 0.0367(11) 0.0339(10) 0.0085(9) 0.0137(8) 0.0003(8)
C19 0.0300(10) 0.0282(10) 0.0305(10) 0.0073(8) 0.0117(8) -0.0050(8)

loop_
_atom_site_label
_atom_site_type_symbol
_atom_site_fract_x
_atom_site_fract_y
_atom_site_fract_z
_atom_site_U_iso_or_equiv
_atom_site_thermal_displace_type
_atom_site_occupancy
_atom_site_calc_flag
_atom_site_refinement_flags
O1 O 0.00965(14) 0.09467(12) 0.7774(2) 0.0260(3) Uani 1 d .
O2 O -0.12388(14) 0.39552(11) 0.9832(2) 0.0258(3) Uani 1 d .
O3 O 0.00915(14) 0.28479(12) 0.7471(2) 0.0276(3) Uani 1 d .
O4 O -0.26372(13) 0.24470(12) 0.73773(15) 0.0238(3) Uani 1 d .
O5 O -0.1199(2) 0.37206(14) 0.5456(2) 0.0372(4) Uani 1 d .
O6 O -0.4246(2) 0.33379(14) 0.3546(2) 0.0359(4) Uani 1 d .
H6 H -0.3416(2) 0.34418(14) 0.3567(2) 0.043 Uiso 1 calc R
C1 C 0.0153(2) 0.2228(2) 0.8618(2) 0.0228(4) Uani 1 d .
C2 C 0.1407(2) 0.0322(2) 0.7359(2) 0.0310(4) Uani 1 d .
H2A H 0.1391(2) 0.0620(2) 0.6490(2) 0.037 Uiso 1 calc R
H2B H 0.1311(2) -0.0592(2) 0.6872(2) 0.037 Uiso 1 calc R
C3 C 0.2935(2) 0.0560(2) 0.8888(3) 0.0335(5) Uani 1 d .
H3A H 0.3803(2) 0.0165(2) 0.8542(3) 0.040 Uiso 1 calc R
H3B H 0.3006(2) 0.0182(2) 0.9711(3) 0.040 Uiso 1 calc R
C4 C 0.3059(2) 0.1960(2) 0.9706(2) 0.0311(5) Uani 1 d .
H4A H 0.3074(2) 0.2328(2) 0.8917(2) 0.037 Uiso 1 calc R
H4B H 0.4035(2) 0.2117(2) 1.0743(2) 0.037 Uiso 1 calc R
C5 C 0.1666(2) 0.2565(2) 1.0151(2) 0.0273(4) Uani 1 d .
H5A H 0.1736(2) 0.2278(2) 1.1056(2) 0.033 Uiso 1 calc R
H5B H 0.1686(2) 0.3488(2) 1.0585(2) 0.033 Uiso 1 calc R
C6 C -0.1316(2) 0.2667(2) 0.8965(2) 0.0231(4) Uani 1 d .
C7 C -0.1479(2) 0.1934(2) 0.9922(2) 0.0266(4) Uani 1 d .
H7A H -0.0514(2) 0.1935(2) 1.0958(2) 0.032 Uiso 1 calc R
H7B H -0.1640(2) 0.1053(2) 0.9205(2) 0.032 Uiso 1 calc R
C8 C -0.2851(2) 0.2524(2) 1.0402(3) 0.0321(5) Uani 1 d .
H8A H -0.3832(2) 0.2424(2) 0.9367(3) 0.039 Uiso 1 calc R
H8B H -0.2889(2) 0.2096(2) 1.1118(3) 0.039 Uiso 1 calc R
C9 C -0.2679(3) 0.3906(2) 1.1358(3) 0.0349(5) Uani 1 d .
H9A H -0.3602(3) 0.4302(2) 1.1603(3) 0.042 Uiso 1 calc R
H9B H -0.1754(3) 0.4002(2) 1.2448(3) 0.042 Uiso 1 calc R
C10 C -0.2508(2) 0.4553(2) 1.0319(3) 0.0308(4) Uani 1 d .
H10A H -0.3484(2) 0.4538(2) 0.9290(3) 0.037 Uiso 1 calc R
H10B H -0.2330(2) 0.5441(2) 1.0987(3) 0.037 Uiso 1 calc R
C11 C -0.1242(2) 0.3264(2) 0.6403(2) 0.0259(4) Uani 1 d .
C12 C -0.2770(2) 0.3172(2) 0.6387(2) 0.0229(4) Uani 1 d .
H12 H -0.3224(2) 0.4038(2) 0.6820(2) 0.027 Uiso 1 calc R
C13 C -0.3915(2) 0.2565(2) 0.4563(2) 0.0259(4) Uani 1 d .
H13 H -0.3429(2) 0.1728(2) 0.4087(2) 0.031 Uiso 1 calc R
C14 C -0.5423(2) 0.2393(2) 0.4506(2) 0.0243(4) Uani 1 d .
C15 C -0.5832(2) 0.1204(2) 0.4073(2) 0.0288(4) Uani 1 d .
H15 H -0.5165(2) 0.0488(2) 0.3792(2) 0.035 Uiso 1 calc R
C16 C -0.7209(2) 0.1050(2) 0.4048(2) 0.0335(5) Uani 1 d .
H16 H -0.7477(2) 0.0232(2) 0.3761(2) 0.040 Uiso 1 calc R
C17 C -0.8185(2) 0.2088(2) 0.4442(2) 0.0330(5) Uani 1 d .
H17 H -0.9123(2) 0.1986(2) 0.4436(2) 0.040 Uiso 1 calc R
C18 C -0.7803(2) 0.3274(2) 0.4845(2) 0.0338(5) Uani 1 d .
H18 H -0.8487(2) 0.3987(2) 0.5097(2) 0.041 Uiso 1 calc R
C19 C -0.6425(2) 0.3431(2) 0.4883(2) 0.0299(4) Uani 1 d .
H19 H -0.6164(2) 0.4251(2) 0.5167(2) 0.036 Uiso 1 calc R

loop_
_atom_type_symbol
_atom_type_description
_atom_type_scat_dispersion_real
_atom_type_scat_dispersion_imag
_atom_type_scat_source
C C 0.0033 0.0016 'International Tables Vol C Tables 4.2.6.8 and 6.1.1.4'
H H 0.0000 0.0000 'International Tables Vol C Tables 4.2.6.8 and 6.1.1.4'
O O 0.0106 0.0060 'International Tables Vol C Tables 4.2.6.8 and 6.1.1.4'

loop_
_geom_angle_atom_site_label_1
_geom_angle_atom_site_label_2
_geom_angle_atom_site_label_3
_geom_angle
C1 O1 C2 115.45(14)
C6 O2 C10 114.42(14)
C11 O3 C1 122.17(13)
C12 O4 C6 113.48(13)
C13 O6 H6 109.47(9)
O1 C1 O3 107.99(13)
O1 C1 C5 113.88(15)
O3 C1 C5 104.06(13)
O1 C1 C6 105.88(13)
O3 C1 C6 109.46(13)
C5 C1 C6 115.36(14)
O1 C2 C3 112.1(2)
O1 C2 H2A 109.19(10)
C3 C2 H2A 109.19(11)
O1 C2 H2B 109.19(9)
C3 C2 H2B 109.19(11)
H2A C2 H2B 107.9
C2 C3 C4 109.8(2)
C2 C3 H3A 109.70(10)
C4 C3 H3A 109.70(11)
C2 C3 H3B 109.70(11)
C4 C3 H3B 109.70(11)
H3A C3 H3B 108.2
C3 C4 C5 109.1(2)
C3 C4 H4A 109.87(11)
C5 C4 H4A 109.87(10)
C3 C4 H4B 109.87(10)
C5 C4 H4B 109.87(9)
H4A C4 H4B 108.3
C1 C5 C4 111.02(14)
C1 C5 H5A 109.43(9)
C4 C5 H5A 109.43(10)
C1 C5 H5B 109.43(10)
C4 C5 H5B 109.43(10)
H5A C5 H5B 108.0
O2 C6 O4 111.06(14)
O2 C6 C7 113.08(14)
O4 C6 C7 105.69(14)
O2 C6 C1 105.40(13)
O4 C6 C1 108.24(13)
C7 C6 C1 113.37(14)
C6 C7 C8 110.13(15)
C6 C7 H7A 109.63(9)
C8 C7 H7A 109.63(10)
C6 C7 H7B 109.63(10)
C8 C7 H7B 109.63(10)
H7A C7 H7B 108.1
C9 C8 C7 109.6(2)
C9 C8 H8A 109.76(12)
C7 C8 H8A 109.76(10)
C9 C8 H8B 109.76(10)
C7 C8 H8B 109.76(9)
H8A C8 H8B 108.2
C10 C9 C8 110.2(2)
C10 C9 H9A 109.61(11)
C8 C9 H9A 109.61(11)
C10 C9 H9B 109.61(12)
C8 C9 H9B 109.62(12)
H9A C9 H9B 108.1
O2 C10 C9 111.7(2)
O2 C10 H10A 109.28(9)
C9 C10 H10A 109.28(12)
O2 C10 H10B 109.28(9)
C9 C10 H10B 109.28(11)
H10A C10 H10B 107.9
O5 C11 O3 118.2(2)
O5 C11 C12 121.3(2)
O3 C11 C12 120.50(15)
O4 C12 C11 113.95(14)
O4 C12 C13 106.98(14)
C11 C12 C13 110.04(14)
O4 C12 H12 108.58(9)
C11 C12 H12 108.58(10)
C13 C12 H12 108.58(10)
O6 C13 C14 108.47(15)
O6 C13 C12 109.69(15)
C14 C13 C12 111.64(14)
O6 C13 H13 109.00(9)
C14 C13 H13 109.00(10)
C12 C13 H13 109.00(10)
C15 C14 C19 119.1(2)
C15 C14 C13 120.8(2)
C19 C14 C13 120.1(2)
C14 C15 C16 120.6(2)
C14 C15 H15 119.68(11)
C16 C15 H15 119.68(12)
C17 C16 C15 119.7(2)
C17 C16 H16 120.16(12)
C15 C16 H16 120.16(12)
C16 C17 C18 120.2(2)
C16 C17 H17 119.90(12)
C18 C17 H17 119.90(12)
C17 C18 C19 120.2(2)
C17 C18 H18 119.89(11)
C19 C18 H18 119.88(12)
C18 C19 C14 120.2(2)
C18 C19 H19 119.92(12)
C14 C19 H19 119.92(11)

loop_
_geom_bond_atom_site_label_1
_geom_bond_atom_site_label_2
_geom_bond_distance
O1 C1 1.392(2)
O1 C2 1.446(2)
O2 C6 1.404(2)
O2 C10 1.441(2)
O3 C11 1.329(2)
O3 C1 1.475(2)
O4 C12 1.415(2)
O4 C6 1.428(2)
O5 C11 1.212(2)
O6 C13 1.422(2)
O6 H6 0.84
C1 C5 1.516(2)
C1 C6 1.536(2)
C2 C3 1.510(3)
C2 H2A 0.99
C2 H2B 0.99
C3 C4 1.516(3)
C3 H3A 0.99
C3 H3B 0.99
C4 C5 1.529(3)
C4 H4A 0.99
C4 H4B 0.99
C5 H5A 0.99
C5 H5B 0.99
C6 C7 1.525(2)
C7 C8 1.526(3)
C7 H7A 0.99
C7 H7B 0.99
C8 C9 1.517(3)
C8 H8A 0.99
C8 H8B 0.99
C9 C10 1.516(3)
C9 H9A 0.99
C9 H9B 0.99
C10 H10A 0.99
C10 H10B 0.99
C11 C12 1.515(2)
C12 C13 1.543(2)
C12 H12 1.00
C13 C14 1.509(2)
C13 H13 1.00
C14 C15 1.386(3)
C14 C19 1.390(3)
C15 C16 1.389(3)
C15 H15 0.95
C16 C17 1.378(3)
C16 H16 0.95
C17 C18 1.379(3)
C17 H17 0.95
C18 C19 1.385(3)
C18 H18 0.95
C19 H19 0.95

loop_
_geom_torsion_atom_site_label_1
_geom_torsion_atom_site_label_2
_geom_torsion_atom_site_label_3
_geom_torsion_atom_site_label_4
_geom_torsion
C2 O1 C1 O3 64.5(2)
C2 O1 C1 C5 -50.5(2)
C2 O1 C1 C6 -178.29(13)
C11 O3 C1 O1 89.4(2)
C11 O3 C1 C5 -149.2(2)
C11 O3 C1 C6 -25.4(2)
C1 O1 C2 C3 53.1(2)
O1 C2 C3 C4 -55.7(2)
C2 C3 C4 C5 56.5(2)
O1 C1 C5 C4 50.8(2)
O3 C1 C5 C4 -66.5(2)
C6 C1 C5 C4 173.56(14)
C3 C4 C5 C1 -53.7(2)
C10 O2 C6 O4 64.4(2)
C10 O2 C6 C7 -54.2(2)
C10 O2 C6 C1 -178.62(13)
C12 O4 C6 O2 50.4(2)
C12 O4 C6 C7 173.36(13)
C12 O4 C6 C1 -64.9(2)
O1 C1 C6 O2 179.36(12)
O3 C1 C6 O2 -64.5(2)
C5 C1 C6 O2 52.4(2)
O1 C1 C6 O4 -61.7(2)
O3 C1 C6 O4 54.4(2)
C5 C1 C6 O4 171.34(14)
O1 C1 C6 C7 55.2(2)
O3 C1 C6 C7 171.34(14)
C5 C1 C6 C7 -71.7(2)
O2 C6 C7 C8 53.3(2)
O4 C6 C7 C8 -68.4(2)
C1 C6 C7 C8 173.21(14)
C6 C7 C8 C9 -53.9(2)
C7 C8 C9 C10 55.6(2)
C6 O2 C10 C9 55.2(2)
C8 C9 C10 O2 -55.4(2)
C1 O3 C11 O5 -177.2(2)
C1 O3 C11 C12 3.1(2)
C6 O4 C12 C11 41.6(2)
C6 O4 C12 C13 163.49(14)
O5 C11 C12 O4 170.8(2)
O3 C11 C12 O4 -9.5(2)
O5 C11 C12 C13 50.7(2)
O3 C11 C12 C13 -129.7(2)
O4 C12 C13 O6 172.90(13)
C11 C12 C13 O6 -62.8(2)
O4 C12 C13 C14 52.6(2)
C11 C12 C13 C14 176.91(15)
O6 C13 C14 C15 127.1(2)
C12 C13 C14 C15 -111.9(2)
O6 C13 C14 C19 -52.7(2)
C12 C13 C14 C19 68.3(2)
C19 C14 C15 C16 -1.2(3)
C13 C14 C15 C16 179.0(2)
C14 C15 C16 C17 0.6(3)
C15 C16 C17 C18 0.6(3)
C16 C17 C18 C19 -1.0(3)
C17 C18 C19 C14 0.4(3)
C15 C14 C19 C18 0.8(3)
C13 C14 C19 C18 -179.4(2)
